data_4513922
loop_
_publ_author_name
'Soni, Vineeta'
'Jagtap, Rahul A.'
'Gonnade, Rajesh G.'
'Punji, Benudhar'

_publ_section_title
;
 Unified Strategy for Nickel-Catalyzed C-2 Alkylation of Indoles through
 Chelation Assistance
;
_journal_issue 9
_journal_name_full 'ACS Catalysis'
_journal_page_first 5666
_journal_paper_doi 10.1021/acscatal.6b02003
_journal_volume 6
_journal_year 2016
_chemical_formula_moiety 'C17 H21 N3 Ni O3, 0.5(H2 O)'
_chemical_formula_sum 'C17 H22 N3 Ni O3.5'
_chemical_formula_weight 383.08
_chemical_name_systematic
;
 ?
;
_space_group_crystal_system monoclinic
_space_group_IT_number 14
_space_group_name_Hall '-P 2ybc'
_space_group_name_H-M_alt 'P 1 21/c 1'
_symmetry_space_group_name_Hall '-P 2ybc'
_symmetry_space_group_name_H-M 'P 1 21/c 1'
_atom_sites_solution_hydrogens geom
_audit_creation_method SHELXL-2013
_cell_angle_alpha 90
_cell_angle_beta 101.2360(10)
_cell_angle_gamma 90
_cell_formula_units_Z 8
_cell_length_a 15.7724(4)
_cell_length_b 14.0286(3)
_cell_length_c 16.1653(4)
_cell_measurement_reflns_used 9978
_cell_measurement_temperature 200(2)
_cell_measurement_theta_max 28.58
_cell_measurement_theta_min 2.48
_cell_volume 3508.25(15)
_computing_cell_refinement 'Bruker SAINT'
_computing_data_collection 'Bruker APEX2'
_computing_data_reduction 'Bruker SAINT'
_computing_molecular_graphics 'Bruker SHELXTL'
_computing_publication_material 'Bruker SHELXTL'
_computing_structure_refinement 'SHELXL-2013 (Sheldrick, 2013)'
_computing_structure_solution 'SHELXS-97 (Sheldrick, 2008)'
_diffrn_ambient_temperature 200(2)
_diffrn_measured_fraction_theta_full 0.972
_diffrn_measured_fraction_theta_max 1.000
_diffrn_measurement_device_type 'Bruker APEX-II CCD'
_diffrn_measurement_method '\f and \w scans'
_diffrn_radiation_monochromator graphite
_diffrn_radiation_source 'fine-focus sealed tube'
_diffrn_radiation_type MoK\a
_diffrn_radiation_wavelength 0.71073
_diffrn_reflns_av_R_equivalents 0.0228
_diffrn_reflns_av_unetI/netI 0.0199
_diffrn_reflns_Laue_measured_fraction_full 0.972
_diffrn_reflns_Laue_measured_fraction_max 1.000
_diffrn_reflns_limit_h_max 18
_diffrn_reflns_limit_h_min -18
_diffrn_reflns_limit_k_max 16
_diffrn_reflns_limit_k_min -16
_diffrn_reflns_limit_l_max 19
_diffrn_reflns_limit_l_min -19
_diffrn_reflns_number 27747
_diffrn_reflns_point_group_measured_fraction_full 0.972
_diffrn_reflns_point_group_measured_fraction_max 1.000
_diffrn_reflns_theta_full 25.242
_diffrn_reflns_theta_max 24.999
_diffrn_reflns_theta_min 1.938
_exptl_absorpt_coefficient_mu 1.129
_exptl_absorpt_correction_T_max 0.7579
_exptl_absorpt_correction_T_min 0.6189
_exptl_absorpt_correction_type multi-scan
_exptl_absorpt_process_details SADABS,(BRUKER,2006)
_exptl_crystal_colour BROWN
_exptl_crystal_density_diffrn 1.451
_exptl_crystal_description BLOCK
_exptl_crystal_F_000 1608
_exptl_crystal_size_max 0.470
_exptl_crystal_size_mid 0.320
_exptl_crystal_size_min 0.260
_refine_diff_density_max 0.351
_refine_diff_density_min -0.344
_refine_diff_density_rms 0.050
_refine_ls_extinction_method none
_refine_ls_goodness_of_fit_ref 1.038
_refine_ls_hydrogen_treatment constr
_refine_ls_matrix_type full
_refine_ls_number_parameters 448
_refine_ls_number_reflns 6182
_refine_ls_number_restraints 0
_refine_ls_restrained_S_all 1.038
_refine_ls_R_factor_all 0.0360
_refine_ls_R_factor_gt 0.0283
_refine_ls_shift/su_max 0.001
_refine_ls_shift/su_mean 0.000
_refine_ls_structure_factor_coef Fsqd
_refine_ls_weighting_details 'w=1/[\s^2^(Fo^2^)+(0.0316P)^2^+2.0991P] where P=(Fo^2^+2Fc^2^)/3'
_refine_ls_weighting_scheme calc
_refine_ls_wR_factor_gt 0.0673
_refine_ls_wR_factor_ref 0.0723
_reflns_Friedel_coverage 0.000
_reflns_number_gt 5367
_reflns_number_total 6182
_reflns_threshold_expression 'I > 2\s(I)'
_cod_data_source_file cs6b02003_si_002.cif
_cod_data_source_block VS_E_25_0m
_cod_depositor_comments
;
The following automatic conversions were performed:

'_exptl_absorpt_correction_type' value 'MULTI-SCAN' changed to
'multi-scan' according to
/usr/data/users/saulius/crontab/automatic-downloads/rss-feeds/ACS/lib/dictionaries/cif_core.dic
dictionary named 'cif_core.dic' version 2.4.2 from 2011-04-26.

Automatic conversion script
Id: cif_fix_values 4268 2015-11-12 08:31:59Z antanas 

 Adding full bibliography for 4513921--4513922.cif.
;
_cod_database_code 4513922
_shelx_space_group_comment
;
The symmetry employed for this shelxl refinement is uniquely defined
by the following loop, which should always be used as a source of
symmetry information in preference to the above space-group names.
They are only intended as comments.
;
_shelx_estimated_absorpt_t_min 0.619
_shelx_estimated_absorpt_t_max 0.758
_shelxl_version_number 2013-3

loop_
_space_group_symop_operation_xyz
'x, y, z'
'-x, y+1/2, -z+1/2'
'-x, -y, -z'
'x, -y-1/2, z-1/2'

loop_
_atom_site_label
_atom_site_type_symbol
_atom_site_fract_x
_atom_site_fract_y
_atom_site_fract_z
_atom_site_U_iso_or_equiv
_atom_site_adp_type
_atom_site_occupancy
_atom_site_site_symmetry_order
_atom_site_calc_flag
_atom_site_refinement_flags_posn
_atom_site_refinement_flags_adp
Ni1 Ni 0.00356(2) 0.60626(2) 0.22382(2) 0.02963(8) Uani 1 1 d . .
Ni2 Ni 0.48074(2) 0.58030(2) 0.25218(2) 0.03163(8) Uani 1 1 d . .
O1 O 0.13680(11) 0.53222(12) 0.44762(9) 0.0502(4) Uani 1 1 d . .
O2 O -0.09059(9) 0.61950(10) 0.13329(9) 0.0369(3) Uani 1 1 d . .
O3 O -0.11201(11) 0.76542(12) 0.17864(11) 0.0569(5) Uani 1 1 d . .
O4 O 0.44000(13) 0.70320(13) 0.02848(10) 0.0596(5) Uani 1 1 d . .
O5 O 0.53700(10) 0.54656(10) 0.36129(9) 0.0396(4) Uani 1 1 d . .
O6 O 0.56884(13) 0.40448(11) 0.31526(10) 0.0539(5) Uani 1 1 d . .
N1 N 0.09452(11) 0.59563(11) 0.31352(11) 0.0324(4) Uani 1 1 d . .
N2 N 0.08055(11) 0.68053(11) 0.17383(11) 0.0330(4) Uani 1 1 d . .
N3 N -0.05945(11) 0.52576(12) 0.28898(11) 0.0377(4) Uani 1 1 d . .
N4 N 0.42537(12) 0.61654(12) 0.14608(11) 0.0356(4) Uani 1 1 d . .
N5 N 0.37673(11) 0.51450(11) 0.25647(10) 0.0318(4) Uani 1 1 d . .
N6 N 0.58046(12) 0.64889(14) 0.22831(13) 0.0481(5) Uani 1 1 d . .
C1 C 0.16683(13) 0.65061(14) 0.30751(14) 0.0335(5) Uani 1 1 d . .
C2 C 0.24140(14) 0.66609(16) 0.36650(15) 0.0419(5) Uani 1 1 d . .
H2 H 0.2481 0.6385 0.4211 0.050 Uiso 1 1 calc R U
C3 C 0.30757(15) 0.72309(17) 0.34525(18) 0.0501(6) Uani 1 1 d . .
H3 H 0.3583 0.7339 0.3866 0.060 Uiso 1 1 calc R U
C4 C 0.30137(15) 0.76314(16) 0.26780(18) 0.0507(6) Uani 1 1 d . .
H4 H 0.3479 0.7998 0.2552 0.061 Uiso 1 1 calc R U
C5 C 0.22524(14) 0.74995(14) 0.20591(16) 0.0405(5) Uani 1 1 d . .
C6 C 0.21000(17) 0.78865(16) 0.12448(17) 0.0508(6) Uani 1 1 d . .
H6 H 0.2536 0.8254 0.1064 0.061 Uiso 1 1 calc R U
C7 C 0.13289(18) 0.77393(17) 0.07099(17) 0.0527(6) Uani 1 1 d . .
H7 H 0.1225 0.8006 0.0159 0.063 Uiso 1 1 calc R U
C8 C 0.06897(16) 0.71913(16) 0.09783(14) 0.0429(5) Uani 1 1 d . .
H8 H 0.0155 0.7094 0.0601 0.051 Uiso 1 1 calc R U
C9 C 0.15839(13) 0.69486(13) 0.22789(14) 0.0328(5) Uani 1 1 d . .
C10 C 0.08632(14) 0.54034(15) 0.37995(13) 0.0371(5) Uani 1 1 d . .
C11 C 0.00412(15) 0.48240(16) 0.36013(14) 0.0430(5) Uani 1 1 d . .
H11A H 0.0180 0.4167 0.3447 0.052 Uiso 1 1 calc R U
H11B H -0.0221 0.4788 0.4109 0.052 Uiso 1 1 calc R U
C12 C -0.12340(16) 0.58477(19) 0.32390(17) 0.0529(6) Uani 1 1 d . .
H12A H -0.1555 0.5426 0.3561 0.063 Uiso 1 1 calc R U
H12B H -0.1657 0.6117 0.2763 0.063 Uiso 1 1 calc R U
C13 C -0.08437(19) 0.6652(2) 0.38037(18) 0.0653(8) Uani 1 1 d . .
H13A H -0.0465 0.6391 0.4306 0.098 Uiso 1 1 calc R U
H13B H -0.1306 0.7026 0.3974 0.098 Uiso 1 1 calc R U
H13C H -0.0506 0.7063 0.3499 0.098 Uiso 1 1 calc R U
C14 C -0.10860(16) 0.44903(17) 0.23503(16) 0.0494(6) Uani 1 1 d . .
H14A H -0.1572 0.4787 0.1954 0.059 Uiso 1 1 calc R U
H14B H -0.1335 0.4049 0.2717 0.059 Uiso 1 1 calc R U
C15 C -0.05479(18) 0.39252(17) 0.18529(16) 0.0557(7) Uani 1 1 d . .
H15A H -0.0300 0.4355 0.1486 0.084 Uiso 1 1 calc R U
H15B H -0.0912 0.3450 0.1508 0.084 Uiso 1 1 calc R U
H15C H -0.0081 0.3602 0.2241 0.084 Uiso 1 1 calc R U
C16 C -0.13043(14) 0.70032(16) 0.12800(14) 0.0383(5) Uani 1 1 d . .
C17 C -0.20404(17) 0.7099(2) 0.05340(15) 0.0564(7) Uani 1 1 d . .
H17A H -0.2567 0.6830 0.0676 0.085 Uiso 1 1 calc R U
H17B H -0.1899 0.6756 0.0051 0.085 Uiso 1 1 calc R U
H17C H -0.2134 0.7775 0.0390 0.085 Uiso 1 1 calc R U
C18 C 0.34324(14) 0.57689(14) 0.11875(13) 0.0355(5) Uani 1 1 d . .
C19 C 0.28749(17) 0.58569(17) 0.04257(15) 0.0479(6) Uani 1 1 d . .
H19 H 0.3032 0.6224 -0.0015 0.058 Uiso 1 1 calc R U
C20 C 0.20672(18) 0.5396(2) 0.03054(17) 0.0596(7) Uani 1 1 d . .
H20 H 0.1688 0.5454 -0.0226 0.072 Uiso 1 1 calc R U
C21 C 0.18096(16) 0.48754(19) 0.09149(18) 0.0561(7) Uani 1 1 d . .
H21 H 0.1255 0.4585 0.0809 0.067 Uiso 1 1 calc R U
C22 C 0.23624(15) 0.47614(15) 0.17086(15) 0.0425(5) Uani 1 1 d . .
C23 C 0.21743(17) 0.42369(16) 0.23907(18) 0.0502(6) Uani 1 1 d . .
H23 H 0.1634 0.3920 0.2340 0.060 Uiso 1 1 calc R U
C24 C 0.27619(17) 0.41832(16) 0.31201(17) 0.0493(6) Uani 1 1 d . .
H24 H 0.2632 0.3834 0.3583 0.059 Uiso 1 1 calc R U
C25 C 0.35650(16) 0.46439(15) 0.31932(14) 0.0401(5) Uani 1 1 d . .
H25 H 0.3974 0.4594 0.3707 0.048 Uiso 1 1 calc R U
C26 C 0.31742(13) 0.52123(14) 0.18246(13) 0.0331(5) Uani 1 1 d . .
C27 C 0.46588(16) 0.67562(16) 0.10135(15) 0.0448(6) Uani 1 1 d . .
C28 C 0.54957(16) 0.71133(18) 0.15336(16) 0.0540(7) Uani 1 1 d . .
H28A H 0.5941 0.7134 0.1179 0.065 Uiso 1 1 calc R U
H28B H 0.5412 0.7770 0.1727 0.065 Uiso 1 1 calc R U
C29 C 0.62628(18) 0.7088(2) 0.30063(19) 0.0672(8) Uani 1 1 d . .
H29A H 0.6540 0.6660 0.3467 0.081 Uiso 1 1 calc R U
H29B H 0.6726 0.7455 0.2816 0.081 Uiso 1 1 calc R U
C30 C 0.5684(2) 0.7773(2) 0.33491(19) 0.0772(10) Uani 1 1 d . .
H30A H 0.5469 0.8256 0.2922 0.116 Uiso 1 1 calc R U
H30B H 0.6011 0.8084 0.3855 0.116 Uiso 1 1 calc R U
H30C H 0.5195 0.7424 0.3495 0.116 Uiso 1 1 calc R U
C31 C 0.64352(17) 0.5772(2) 0.2074(2) 0.0671(8) Uani 1 1 d . .
H31A H 0.6651 0.5384 0.2583 0.081 Uiso 1 1 calc R U
H31B H 0.6935 0.6118 0.1932 0.081 Uiso 1 1 calc R U
C32 C 0.6079(2) 0.5109(2) 0.1356(2) 0.0774(10) Uani 1 1 d . .
H32A H 0.5585 0.4758 0.1488 0.116 Uiso 1 1 calc R U
H32B H 0.6529 0.4657 0.1273 0.116 Uiso 1 1 calc R U
H32C H 0.5892 0.5480 0.0839 0.116 Uiso 1 1 calc R U
C34 C 0.6197(2) 0.4417(2) 0.45950(16) 0.0640(8) Uani 1 1 d . .
H34A H 0.6306 0.3730 0.4654 0.096 Uiso 1 1 calc R U
H34B H 0.5847 0.4621 0.5001 0.096 Uiso 1 1 calc R U
H34C H 0.6749 0.4760 0.4703 0.096 Uiso 1 1 calc R U
C33 C 0.57227(15) 0.46289(16) 0.37177(14) 0.0405(5) Uani 1 1 d . .
O7 O 0.56791(17) 0.65588(16) 0.50933(13) 0.0888(7) Uani 1 1 d . .

loop_
_atom_site_aniso_label
_atom_site_aniso_U_11
_atom_site_aniso_U_22
_atom_site_aniso_U_33
_atom_site_aniso_U_23
_atom_site_aniso_U_13
_atom_site_aniso_U_12
Ni1 0.02784(14) 0.02628(14) 0.03373(15) 0.00160(10) 0.00342(11) -0.00046(10)
Ni2 0.03399(16) 0.02846(14) 0.03205(15) 0.00411(11) 0.00547(12) 0.00063(11)
O1 0.0541(10) 0.0539(10) 0.0370(9) 0.0056(7) -0.0047(8) -0.0035(8)
O2 0.0362(8) 0.0321(8) 0.0392(8) -0.0006(6) -0.0007(7) 0.0031(6)
O3 0.0564(11) 0.0438(10) 0.0654(11) -0.0163(9) -0.0008(9) 0.0128(8)
O4 0.0820(13) 0.0558(11) 0.0416(10) 0.0195(8) 0.0138(9) -0.0001(10)
O5 0.0507(9) 0.0305(8) 0.0337(8) -0.0009(6) -0.0011(7) 0.0058(7)
O6 0.0778(13) 0.0411(9) 0.0425(9) -0.0037(7) 0.0113(9) 0.0168(8)
N1 0.0303(9) 0.0296(9) 0.0361(9) 0.0015(7) 0.0034(8) -0.0008(7)
N2 0.0349(10) 0.0270(9) 0.0387(10) 0.0027(7) 0.0111(8) 0.0052(7)
N3 0.0339(10) 0.0366(10) 0.0411(10) 0.0040(8) 0.0035(8) -0.0054(8)
N4 0.0392(10) 0.0346(9) 0.0339(9) 0.0054(7) 0.0090(8) 0.0026(8)
N5 0.0381(10) 0.0251(8) 0.0340(9) -0.0016(7) 0.0118(8) 0.0038(7)
N6 0.0384(11) 0.0474(11) 0.0575(12) 0.0167(10) 0.0071(10) -0.0038(9)
C1 0.0293(11) 0.0254(10) 0.0462(12) -0.0032(9) 0.0085(10) 0.0033(8)
C2 0.0327(12) 0.0382(12) 0.0530(14) -0.0051(10) 0.0038(11) 0.0028(9)
C3 0.0310(12) 0.0426(13) 0.0741(18) -0.0143(13) 0.0036(12) -0.0017(10)
C4 0.0340(13) 0.0339(12) 0.089(2) -0.0107(13) 0.0227(13) -0.0050(10)
C5 0.0391(13) 0.0257(10) 0.0621(15) -0.0025(10) 0.0230(11) 0.0040(9)
C6 0.0535(16) 0.0345(12) 0.0749(18) 0.0044(12) 0.0382(14) 0.0010(11)
C7 0.0670(18) 0.0446(14) 0.0546(15) 0.0143(12) 0.0320(14) 0.0107(12)
C8 0.0479(14) 0.0399(12) 0.0430(13) 0.0068(10) 0.0141(11) 0.0080(10)
C9 0.0297(11) 0.0227(10) 0.0478(12) -0.0037(9) 0.0121(10) 0.0033(8)
C10 0.0390(12) 0.0329(11) 0.0379(12) -0.0002(9) 0.0036(10) 0.0010(9)
C11 0.0482(14) 0.0410(12) 0.0386(12) 0.0097(10) 0.0052(11) -0.0072(10)
C12 0.0388(13) 0.0663(17) 0.0580(16) 0.0062(13) 0.0203(12) 0.0003(12)
C13 0.0662(18) 0.0695(18) 0.0664(18) -0.0116(15) 0.0285(15) 0.0086(15)
C14 0.0447(14) 0.0413(13) 0.0570(15) 0.0079(11) -0.0030(12) -0.0185(11)
C15 0.0662(18) 0.0364(13) 0.0560(15) -0.0015(11) -0.0094(14) -0.0059(12)
C16 0.0342(12) 0.0405(12) 0.0405(12) 0.0016(10) 0.0081(10) 0.0039(10)
C17 0.0521(15) 0.0678(17) 0.0462(14) 0.0024(13) 0.0020(12) 0.0228(13)
C18 0.0412(12) 0.0298(11) 0.0354(11) -0.0037(9) 0.0075(10) 0.0090(9)
C19 0.0549(15) 0.0477(14) 0.0380(13) -0.0028(10) 0.0013(12) 0.0132(12)
C20 0.0525(16) 0.0635(17) 0.0539(16) -0.0139(14) -0.0120(14) 0.0123(14)
C21 0.0373(14) 0.0507(15) 0.0748(19) -0.0189(14) -0.0024(13) 0.0022(11)
C22 0.0376(12) 0.0305(11) 0.0609(15) -0.0133(10) 0.0135(12) 0.0042(9)
C23 0.0425(14) 0.0328(12) 0.0809(19) -0.0093(12) 0.0258(14) -0.0014(10)
C24 0.0610(16) 0.0310(12) 0.0654(17) 0.0022(11) 0.0358(14) -0.0012(11)
C25 0.0531(14) 0.0305(11) 0.0412(12) 0.0013(9) 0.0201(11) 0.0024(10)
C26 0.0337(11) 0.0274(10) 0.0388(11) -0.0068(9) 0.0088(10) 0.0068(8)
C27 0.0560(15) 0.0385(12) 0.0428(13) 0.0108(10) 0.0170(12) 0.0055(11)
C28 0.0521(15) 0.0504(14) 0.0610(16) 0.0199(12) 0.0151(13) -0.0079(12)
C29 0.0558(17) 0.0612(17) 0.0753(19) 0.0190(15) -0.0106(15) -0.0262(14)
C30 0.102(3) 0.0461(16) 0.0705(19) 0.0020(14) -0.0144(18) -0.0165(17)
C31 0.0412(15) 0.080(2) 0.086(2) 0.0310(18) 0.0287(15) 0.0118(14)
C32 0.077(2) 0.086(2) 0.081(2) 0.0164(18) 0.0440(18) 0.0350(18)
C34 0.084(2) 0.0564(16) 0.0452(14) 0.0029(12) -0.0042(14) 0.0259(15)
C33 0.0465(14) 0.0364(12) 0.0370(12) 0.0021(10) 0.0038(10) 0.0069(10)
O7 0.130(2) 0.0741(14) 0.0593(12) -0.0050(11) 0.0105(13) 0.0237(14)

loop_
_atom_type_symbol
_atom_type_description
_atom_type_scat_dispersion_real
_atom_type_scat_dispersion_imag
_atom_type_scat_source
C C 0.0033 0.0016 'International Tables Vol C Tables 4.2.6.8 and 6.1.1.4'
H H 0.0000 0.0000 'International Tables Vol C Tables 4.2.6.8 and 6.1.1.4'
N N 0.0061 0.0033 'International Tables Vol C Tables 4.2.6.8 and 6.1.1.4'
O O 0.0106 0.0060 'International Tables Vol C Tables 4.2.6.8 and 6.1.1.4'
Ni Ni 0.3393 1.1124 'International Tables Vol C Tables 4.2.6.8 and 6.1.1.4'

loop_
_geom_angle_atom_site_label_1
_geom_angle_atom_site_label_2
_geom_angle_atom_site_label_3
_geom_angle
N1 Ni1 O2 178.66(7)
N1 Ni1 N2 85.09(7)
O2 Ni1 N2 95.06(7)
N1 Ni1 N3 85.88(7)
O2 Ni1 N3 93.99(7)
N2 Ni1 N3 170.89(7)
N4 Ni2 O5 178.54(7)
N4 Ni2 N5 84.93(8)
O5 Ni2 N5 95.57(7)
N4 Ni2 N6 86.19(8)
O5 Ni2 N6 93.37(8)
N5 Ni2 N6 170.77(8)
C16 O2 Ni1 116.02(13)
C33 O5 Ni2 117.66(13)
C10 N1 C1 125.34(18)
C10 N1 Ni1 119.55(14)
C1 N1 Ni1 115.05(13)
C8 N2 C9 118.35(19)
C8 N2 Ni1 129.57(16)
C9 N2 Ni1 112.07(14)
C12 N3 C11 109.50(18)
C12 N3 C14 107.80(18)
C11 N3 C14 110.29(17)
C12 N3 Ni1 109.63(14)
C11 N3 Ni1 108.37(13)
C14 N3 Ni1 111.23(14)
C27 N4 C18 125.75(19)
C27 N4 Ni2 118.98(16)
C18 N4 Ni2 115.26(14)
C25 N5 C26 118.72(19)
C25 N5 Ni2 128.76(16)
C26 N5 Ni2 112.51(13)
C28 N6 C31 109.6(2)
C28 N6 C29 109.44(19)
C31 N6 C29 108.1(2)
C28 N6 Ni2 107.56(14)
C31 N6 Ni2 108.10(16)
C29 N6 Ni2 113.99(17)
C2 C1 N1 129.6(2)
C2 C1 C9 118.5(2)
N1 C1 C9 111.91(18)
C1 C2 C3 119.5(2)
C1 C2 H2 120.2
C3 C2 H2 120.2
C4 C3 C2 122.4(2)
C4 C3 H3 118.8
C2 C3 H3 118.8
C3 C4 C5 119.7(2)
C3 C4 H4 120.1
C5 C4 H4 120.1
C6 C5 C9 116.8(2)
C6 C5 C4 125.4(2)
C9 C5 C4 117.8(2)
C7 C6 C5 120.4(2)
C7 C6 H6 119.8
C5 C6 H6 119.8
C6 C7 C8 119.5(2)
C6 C7 H7 120.2
C8 C7 H7 120.2
N2 C8 C7 122.3(2)
N2 C8 H8 118.8
C7 C8 H8 118.8
N2 C9 C5 122.6(2)
N2 C9 C1 115.39(18)
C5 C9 C1 122.0(2)
O1 C10 N1 128.0(2)
O1 C10 C11 121.4(2)
N1 C10 C11 110.57(18)
N3 C11 C10 111.24(17)
N3 C11 H11A 109.4
C10 C11 H11A 109.4
N3 C11 H11B 109.4
C10 C11 H11B 109.4
H11A C11 H11B 108.0
N3 C12 C13 114.6(2)
N3 C12 H12A 108.6
C13 C12 H12A 108.6
N3 C12 H12B 108.6
C13 C12 H12B 108.6
H12A C12 H12B 107.6
C12 C13 H13A 109.5
C12 C13 H13B 109.5
H13A C13 H13B 109.5
C12 C13 H13C 109.5
H13A C13 H13C 109.5
H13B C13 H13C 109.5
N3 C14 C15 114.0(2)
N3 C14 H14A 108.7
C15 C14 H14A 108.7
N3 C14 H14B 108.7
C15 C14 H14B 108.7
H14A C14 H14B 107.6
C14 C15 H15A 109.5
C14 C15 H15B 109.5
H15A C15 H15B 109.5
C14 C15 H15C 109.5
H15A C15 H15C 109.5
H15B C15 H15C 109.5
O3 C16 O2 124.2(2)
O3 C16 C17 120.9(2)
O2 C16 C17 114.9(2)
C16 C17 H17A 109.5
C16 C17 H17B 109.5
H17A C17 H17B 109.5
C16 C17 H17C 109.5
H17A C17 H17C 109.5
H17B C17 H17C 109.5
C19 C18 N4 129.7(2)
C19 C18 C26 118.6(2)
N4 C18 C26 111.70(18)
C18 C19 C20 119.1(2)
C18 C19 H19 120.4
C20 C19 H19 120.4
C21 C20 C19 122.7(2)
C21 C20 H20 118.7
C19 C20 H20 118.7
C20 C21 C22 120.2(2)
C20 C21 H21 119.9
C22 C21 H21 119.9
C23 C22 C26 117.2(2)
C23 C22 C21 125.8(2)
C26 C22 C21 117.0(2)
C24 C23 C22 120.0(2)
C24 C23 H23 120.0
C22 C23 H23 120.0
C23 C24 C25 120.0(2)
C23 C24 H24 120.0
C25 C24 H24 120.0
N5 C25 C24 121.8(2)
N5 C25 H25 119.1
C24 C25 H25 119.1
N5 C26 C22 122.2(2)
N5 C26 C18 115.42(19)
C22 C26 C18 122.3(2)
O4 C27 N4 127.3(2)
O4 C27 C28 121.4(2)
N4 C27 C28 111.2(2)
N6 C28 C27 111.64(19)
N6 C28 H28A 109.3
C27 C28 H28A 109.3
N6 C28 H28B 109.3
C27 C28 H28B 109.3
H28A C28 H28B 108.0
C30 C29 N6 114.1(2)
C30 C29 H29A 108.7
N6 C29 H29A 108.7
C30 C29 H29B 108.7
N6 C29 H29B 108.7
H29A C29 H29B 107.6
C29 C30 H30A 109.5
C29 C30 H30B 109.5
H30A C30 H30B 109.5
C29 C30 H30C 109.5
H30A C30 H30C 109.5
H30B C30 H30C 109.5
N6 C31 C32 115.1(2)
N6 C31 H31A 108.5
C32 C31 H31A 108.5
N6 C31 H31B 108.5
C32 C31 H31B 108.5
H31A C31 H31B 107.5
C31 C32 H32A 109.5
C31 C32 H32B 109.5
H32A C32 H32B 109.5
C31 C32 H32C 109.5
H32A C32 H32C 109.5
H32B C32 H32C 109.5
C33 C34 H34A 109.5
C33 C34 H34B 109.5
H34A C34 H34B 109.5
C33 C34 H34C 109.5
H34A C34 H34C 109.5
H34B C34 H34C 109.5
O6 C33 O5 123.7(2)
O6 C33 C34 121.1(2)
O5 C33 C34 115.2(2)

loop_
_geom_bond_atom_site_label_1
_geom_bond_atom_site_label_2
_geom_bond_distance
Ni1 N1 1.8363(17)
Ni1 O2 1.8800(14)
Ni1 N2 1.8962(17)
Ni1 N3 1.9443(18)
Ni2 N4 1.8382(17)
Ni2 O5 1.8742(14)
Ni2 N5 1.8953(17)
Ni2 N6 1.9455(19)
O1 C10 1.226(2)
O2 C16 1.291(3)
O3 C16 1.223(3)
O4 C27 1.232(3)
O5 C33 1.296(3)
O6 C33 1.220(3)
N1 C10 1.351(3)
N1 C1 1.396(3)
N2 C8 1.322(3)
N2 C9 1.376(3)
N3 C12 1.498(3)
N3 C11 1.500(3)
N3 C14 1.502(3)
N4 C27 1.341(3)
N4 C18 1.400(3)
N5 C25 1.325(3)
N5 C26 1.371(3)
N6 C28 1.498(3)
N6 C31 1.498(3)
N6 C29 1.506(3)
C1 C2 1.379(3)
C1 C9 1.412(3)
C2 C3 1.409(3)
C2 H2 0.9500
C3 C4 1.358(4)
C3 H3 0.9500
C4 C5 1.417(3)
C4 H4 0.9500
C5 C6 1.401(3)
C5 C9 1.408(3)
C6 C7 1.364(4)
C6 H6 0.9500
C7 C8 1.402(3)
C7 H7 0.9500
C8 H8 0.9500
C10 C11 1.511(3)
C11 H11A 0.9900
C11 H11B 0.9900
C12 C13 1.506(4)
C12 H12A 0.9900
C12 H12B 0.9900
C13 H13A 0.9800
C13 H13B 0.9800
C13 H13C 0.9800
C14 C15 1.504(4)
C14 H14A 0.9900
C14 H14B 0.9900
C15 H15A 0.9800
C15 H15B 0.9800
C15 H15C 0.9800
C16 C17 1.508(3)
C17 H17A 0.9800
C17 H17B 0.9800
C17 H17C 0.9800
C18 C19 1.372(3)
C18 C26 1.414(3)
C19 C20 1.408(4)
C19 H19 0.9500
C20 C21 1.351(4)
C20 H20 0.9500
C21 C22 1.413(3)
C21 H21 0.9500
C22 C23 1.404(3)
C22 C26 1.408(3)
C23 C24 1.353(4)
C23 H23 0.9500
C24 C25 1.406(3)
C24 H24 0.9500
C25 H25 0.9500
C27 C28 1.506(3)
C28 H28A 0.9900
C28 H28B 0.9900
C29 C30 1.503(4)
C29 H29A 0.9900
C29 H29B 0.9900
C30 H30A 0.9800
C30 H30B 0.9800
C30 H30C 0.9800
C31 C32 1.509(4)
C31 H31A 0.9900
C31 H31B 0.9900
C32 H32A 0.9800
C32 H32B 0.9800
C32 H32C 0.9800
C34 C33 1.499(3)
C34 H34A 0.9800
C34 H34B 0.9800
C34 H34C 0.9800

loop_
_geom_torsion_atom_site_label_1
_geom_torsion_atom_site_label_2
_geom_torsion_atom_site_label_3
_geom_torsion_atom_site_label_4
_geom_torsion
N2 Ni1 O2 C16 -76.72(16)
N3 Ni1 O2 C16 104.33(16)
N5 Ni2 O5 C33 80.97(17)
N6 Ni2 O5 C33 -96.73(17)
N2 Ni1 N1 C10 -176.06(16)
N3 Ni1 N1 C10 2.68(16)
N2 Ni1 N1 C1 6.47(14)
N3 Ni1 N1 C1 -174.79(15)
N1 Ni1 N2 C8 176.45(19)
O2 Ni1 N2 C8 -4.88(19)
N1 Ni1 N2 C9 -4.38(13)
O2 Ni1 N2 C9 174.29(13)
N5 Ni2 N4 C27 177.14(17)
N6 Ni2 N4 C27 -5.39(17)
N5 Ni2 N4 C18 -4.07(14)
N6 Ni2 N4 C18 173.41(16)
N4 Ni2 N5 C25 -177.81(18)
O5 Ni2 N5 C25 0.82(18)
N4 Ni2 N5 C26 3.11(13)
O5 Ni2 N5 C26 -178.27(13)
C10 N1 C1 C2 -4.3(3)
Ni1 N1 C1 C2 172.97(18)
C10 N1 C1 C9 175.60(19)
Ni1 N1 C1 C9 -7.1(2)
N1 C1 C2 C3 178.3(2)
C9 C1 C2 C3 -1.6(3)
C1 C2 C3 C4 -0.8(3)
C2 C3 C4 C5 1.6(4)
C3 C4 C5 C6 178.8(2)
C3 C4 C5 C9 -0.1(3)
C9 C5 C6 C7 1.2(3)
C4 C5 C6 C7 -177.7(2)
C5 C6 C7 C8 -0.4(4)
C9 N2 C8 C7 -0.2(3)
Ni1 N2 C8 C7 178.94(17)
C6 C7 C8 N2 -0.1(4)
C8 N2 C9 C5 1.0(3)
Ni1 N2 C9 C5 -178.27(15)
C8 N2 C9 C1 -179.18(18)
Ni1 N2 C9 C1 1.6(2)
C6 C5 C9 N2 -1.5(3)
C4 C5 C9 N2 177.48(19)
C6 C5 C9 C1 178.71(19)
C4 C5 C9 C1 -2.3(3)
C2 C1 C9 N2 -176.63(18)
N1 C1 C9 N2 3.4(2)
C2 C1 C9 C5 3.2(3)
N1 C1 C9 C5 -176.74(18)
C1 N1 C10 O1 4.6(4)
Ni1 N1 C10 O1 -172.60(19)
C1 N1 C10 C11 -173.26(19)
Ni1 N1 C10 C11 9.6(2)
C12 N3 C11 C10 -97.5(2)
C14 N3 C11 C10 144.0(2)
Ni1 N3 C11 C10 22.0(2)
O1 C10 C11 N3 161.3(2)
N1 C10 C11 N3 -20.7(3)
C11 N3 C12 C13 59.6(3)
C14 N3 C12 C13 179.6(2)
Ni1 N3 C12 C13 -59.2(2)
C12 N3 C14 C15 171.5(2)
C11 N3 C14 C15 -69.0(2)
Ni1 N3 C14 C15 51.3(2)
Ni1 O2 C16 O3 -2.1(3)
Ni1 O2 C16 C17 178.33(16)
C27 N4 C18 C19 2.1(4)
Ni2 N4 C18 C19 -176.65(19)
C27 N4 C18 C26 -177.2(2)
Ni2 N4 C18 C26 4.1(2)
N4 C18 C19 C20 -178.9(2)
C26 C18 C19 C20 0.3(3)
C18 C19 C20 C21 0.8(4)
C19 C20 C21 C22 -1.0(4)
C20 C21 C22 C23 -179.7(2)
C20 C21 C22 C26 0.2(3)
C26 C22 C23 C24 0.1(3)
C21 C22 C23 C24 180.0(2)
C22 C23 C24 C25 -0.7(3)
C26 N5 C25 C24 0.0(3)
Ni2 N5 C25 C24 -179.08(16)
C23 C24 C25 N5 0.6(3)
C25 N5 C26 C22 -0.5(3)
Ni2 N5 C26 C22 178.67(15)
C25 N5 C26 C18 179.21(18)
Ni2 N5 C26 C18 -1.6(2)
C23 C22 C26 N5 0.5(3)
C21 C22 C26 N5 -179.39(19)
C23 C22 C26 C18 -179.23(19)
C21 C22 C26 C18 0.9(3)
C19 C18 C26 N5 179.15(18)
N4 C18 C26 N5 -1.5(2)
C19 C18 C26 C22 -1.1(3)
N4 C18 C26 C22 178.20(18)
C18 N4 C27 O4 -2.3(4)
Ni2 N4 C27 O4 176.4(2)
C18 N4 C27 C28 174.7(2)
Ni2 N4 C27 C28 -6.6(3)
C31 N6 C28 C27 94.9(3)
C29 N6 C28 C27 -146.7(2)
Ni2 N6 C28 C27 -22.4(3)
O4 C27 C28 N6 -163.4(2)
N4 C27 C28 N6 19.3(3)
C28 N6 C29 C30 67.0(3)
C31 N6 C29 C30 -173.7(2)
Ni2 N6 C29 C30 -53.5(3)
C28 N6 C31 C32 -60.7(3)
C29 N6 C31 C32 -179.9(2)
Ni2 N6 C31 C32 56.3(3)
Ni2 O5 C33 O6 -2.0(3)
Ni2 O5 C33 C34 177.34(18)
